data_4513702
loop_
_publ_author_name
'Thangavelu, Sonia G.'
'Cahill, Christopher L.'

_publ_section_title
;
 A Family of Uranyl Coordination Polymers Containing O-Donor
 Dicarboxylates and Trispyridyltriazine Guests
;
_journal_issue 1
_journal_name_full 'Crystal Growth &amp; Design'
_journal_page_first 42
_journal_paper_doi 10.1021/acs.cgd.5b00778
_journal_volume 16
_journal_year 2016
_chemical_formula_moiety 'C42 H32 N12 O8 U'
_chemical_formula_sum 'C42 H32 N12 O8 U'
_chemical_formula_weight 1070.82
_space_group_crystal_system triclinic
_space_group_IT_number 2
_space_group_name_Hall '-P 1'
_space_group_name_H-M_alt 'P -1'
_symmetry_cell_setting triclinic
_symmetry_Int_Tables_number 2
_symmetry_space_group_name_Hall '-P 1'
_symmetry_space_group_name_H-M 'P -1'
_atom_sites_solution_hydrogens geom
_audit_creation_method SHELXL-2013
_cell_angle_alpha 86.954(2)
_cell_angle_beta 82.083(2)
_cell_angle_gamma 89.148(2)
_cell_formula_units_Z 1
_cell_length_a 7.9863(12)
_cell_length_b 8.3870(13)
_cell_length_c 14.661(2)
_cell_measurement_reflns_used 5118
_cell_measurement_temperature 100(2)
_cell_measurement_theta_max 29.392
_cell_measurement_theta_min 2.432
_cell_volume 971.2(2)
_computing_cell_refinement 'SAINT, Bruker-AXS'
_computing_data_collection 'APEX, Bruker-AXS'
_computing_data_reduction 'SAINT, Bruker-AXS'
_computing_molecular_graphics 'SHELXL-2013 (Sheldrick, 2013)'
_computing_publication_material 'WINGX (Farrugia, 2013)'
_computing_structure_refinement 'SHELXL-2013 (Sheldrick, 2013)'
_computing_structure_solution 'SHELXS-2013 (Sheldrick, 2013)'
_diffrn_ambient_temperature 100(2)
_diffrn_measured_fraction_theta_full 0.990
_diffrn_measured_fraction_theta_max 0.954
_diffrn_measurement_device_type 'Bruker APEX CCD'
_diffrn_measurement_method 'omega and phi scans'
_diffrn_radiation_type MoK\a
_diffrn_radiation_wavelength 0.71073
_diffrn_reflns_av_R_equivalents 0.0385
_diffrn_reflns_av_unetI/netI 0.0492
_diffrn_reflns_laue_measured_fraction_full 0.990
_diffrn_reflns_laue_measured_fraction_max 0.954
_diffrn_reflns_limit_h_max 10
_diffrn_reflns_limit_h_min -10
_diffrn_reflns_limit_k_max 11
_diffrn_reflns_limit_k_min -11
_diffrn_reflns_limit_l_max 20
_diffrn_reflns_limit_l_min -15
_diffrn_reflns_number 13943
_diffrn_reflns_point_group_measured_fraction_full 0.990
_diffrn_reflns_point_group_measured_fraction_max 0.954
_diffrn_reflns_theta_full 25.500
_diffrn_reflns_theta_max 29.392
_diffrn_reflns_theta_min 2.432
_diffrn_source 'fine-focus sealed tube'
_diffrn_source_type 'Bruker APEX CCD'
_exptl_absorpt_coefficient_mu 4.252
_exptl_absorpt_correction_T_max 0.727
_exptl_absorpt_correction_T_min 0.513
_exptl_absorpt_correction_type multi-scan
_exptl_absorpt_process_details 'SADABS, G. Sheldrick (1999)'
_exptl_crystal_colour yellow
_exptl_crystal_density_diffrn 1.831
_exptl_crystal_density_method 'not measured'
_exptl_crystal_description block
_exptl_crystal_F_000 524
_exptl_crystal_size_max 0.181
_exptl_crystal_size_mid 0.129
_exptl_crystal_size_min 0.080
_refine_diff_density_max 2.275
_refine_diff_density_min -1.512
_refine_diff_density_rms 0.155
_refine_ls_extinction_method none
_refine_ls_goodness_of_fit_ref 1.047
_refine_ls_hydrogen_treatment constr
_refine_ls_matrix_type full
_refine_ls_number_parameters 286
_refine_ls_number_reflns 5118
_refine_ls_number_restraints 0
_refine_ls_restrained_S_all 1.047
_refine_ls_R_factor_all 0.0307
_refine_ls_R_factor_gt 0.0304
_refine_ls_shift/su_max 0.001
_refine_ls_shift/su_mean 0.000
_refine_ls_structure_factor_coef Fsqd
_refine_ls_weighting_details 'w=1/[\s^2^(Fo^2^)+(0.0464P)^2^] where P=(Fo^2^+2Fc^2^)/3'
_refine_ls_weighting_scheme calc
_refine_ls_wR_factor_gt 0.0750
_refine_ls_wR_factor_ref 0.0753
_reflns_Friedel_coverage 0.000
_reflns_number_gt 5093
_reflns_number_total 5118
_reflns_threshold_expression 'I > 2\s(I)'
_cod_data_source_file cg5b00778_si_002.cif
_cod_data_source_block compound1
_cod_depositor_comments 'Adding full bibliography for 4513702--4513705.cif.'
_cod_database_code 4513702
_shelx_space_group_comment
;
The symmetry employed for this shelxl refinement is uniquely defined
by the following loop, which should always be used as a source of
symmetry information in preference to the above space-group names.
They are only intended as comments.
;
_shelx_estimated_absorpt_t_min 0.513
_shelx_estimated_absorpt_t_max 0.727
_shelxl_version_number 2013-4

loop_
_space_group_symop_operation_xyz
'x, y, z'
'-x, -y, -z'

loop_
_atom_site_label
_atom_site_type_symbol
_atom_site_fract_x
_atom_site_fract_y
_atom_site_fract_z
_atom_site_U_iso_or_equiv
_atom_site_adp_type
_atom_site_occupancy
_atom_site_site_symmetry_order
_atom_site_calc_flag
_atom_site_refinement_flags_posn
_atom_site_refinement_flags_adp
_atom_site_refinement_flags_occupancy
C7 C 0.3656(4) 0.3979(4) 0.0961(2) 0.0155(6) Uani 1 1 d . . .
H7 H 0.4321 0.3857 0.0379 0.019 Uiso 1 1 calc R U .
N3 N 0.3184(3) 0.1191(3) 0.00211(18) 0.0117(5) Uani 1 1 d . . .
N4 N 0.1308(3) 0.0216(3) 0.13213(18) 0.0116(5) Uani 1 1 d . . .
C12 C -0.0592(4) -0.3560(4) 0.0873(2) 0.0152(6) Uani 1 1 d . . .
H12 H -0.0163 -0.3687 0.0244 0.018 Uiso 1 1 calc R U .
N2 N 0.1847(3) -0.1321(3) 0.00021(19) 0.0124(5) Uani 1 1 d . . .
C19 C 0.3393(4) -0.1302(4) -0.2845(2) 0.0152(6) Uani 1 1 d . . .
H19 H 0.2846 -0.1918 -0.3241 0.018 Uiso 1 1 calc R U .
C6 C 0.3750(5) 0.5365(4) 0.1434(2) 0.0177(7) Uani 1 1 d . . .
H6 H 0.4486 0.6205 0.1183 0.021 Uiso 1 1 calc R U .
C5 C 0.2755(5) 0.5494(4) 0.2274(2) 0.0168(7) Uani 1 1 d . . .
H5 H 0.2790 0.6427 0.2610 0.020 Uiso 1 1 calc R U .
C4 C 0.1701(4) 0.4236(4) 0.2620(2) 0.0156(6) Uani 1 1 d . . .
H4 H 0.1016 0.4336 0.3198 0.019 Uiso 1 1 calc R U .
N6 N 0.1604(4) 0.2892(3) 0.21801(19) 0.0142(5) Uani 1 1 d . . .
C8 C 0.2567(4) 0.2779(4) 0.1359(2) 0.0119(6) Uani 1 1 d . . .
C9 C 0.2360(4) 0.1302(4) 0.0871(2) 0.0111(6) Uani 1 1 d . . .
C10 C 0.1122(4) -0.1079(4) 0.0860(2) 0.0115(6) Uani 1 1 d . . .
C11 C -0.0057(4) -0.2308(4) 0.1339(2) 0.0117(6) Uani 1 1 d . . .
N5 N -0.0610(4) -0.2095(3) 0.22341(19) 0.0148(5) Uani 1 1 d . . .
C15 C -0.1740(5) -0.3128(4) 0.2675(2) 0.0182(7) Uani 1 1 d . . .
H15 H -0.2140 -0.2988 0.3307 0.022 Uiso 1 1 calc R U .
C14 C -0.2355(5) -0.4396(4) 0.2251(3) 0.0201(7) Uani 1 1 d . . .
H14 H -0.3172 -0.5096 0.2584 0.024 Uiso 1 1 calc R U .
C13 C -0.1761(5) -0.4621(4) 0.1339(3) 0.0181(7) Uani 1 1 d . . .
H13 H -0.2147 -0.5490 0.1035 0.022 Uiso 1 1 calc R U .
C16 C 0.2852(4) -0.0136(4) -0.0391(2) 0.0112(6) Uani 1 1 d . . .
C21 C 0.5557(4) 0.0465(4) -0.2580(2) 0.0156(6) Uani 1 1 d . . .
H21 H 0.6554 0.1037 -0.2816 0.019 Uiso 1 1 calc R U .
N1 N 0.4947(4) 0.0595(3) -0.16945(19) 0.0132(5) Uani 1 1 d . . .
C17 C 0.3562(4) -0.0280(4) -0.1370(2) 0.0123(6) Uani 1 1 d . . .
C18 C 0.2766(4) -0.1238(4) -0.1921(2) 0.0145(6) Uani 1 1 d . . .
H18 H 0.1801 -0.1842 -0.1666 0.017 Uiso 1 1 calc R U .
C20 C 0.4836(5) -0.0450(4) -0.3182(2) 0.0169(7) Uani 1 1 d . . .
H20 H 0.5321 -0.0490 -0.3809 0.020 Uiso 1 1 calc R U .
U1 U 0.0000 0.0000 0.5000 0.01131(6) Uani 1 2 d S . P
O1 O 0.2004(3) 0.0836(3) 0.50249(17) 0.0169(5) Uani 1 1 d . . .
O2 O 0.0337(3) 0.0270(3) 0.33340(16) 0.0153(5) Uani 1 1 d . . .
O3 O 0.0921(3) -0.2615(3) 0.56735(16) 0.0176(5) Uani 1 1 d . . .
O4 O 0.1379(3) -0.2333(3) 0.41721(17) 0.0194(5) Uani 1 1 d . . .
C1 C 0.1566(4) -0.3127(4) 0.4907(2) 0.0148(6) Uani 1 1 d . . .
C2 C 0.2625(5) -0.4635(4) 0.4888(3) 0.0193(7) Uani 1 1 d . . .
H2A H 0.2620 -0.5133 0.4291 0.023 Uiso 1 1 calc R U .
H2B H 0.2136 -0.5403 0.5386 0.023 Uiso 1 1 calc R U .
C3 C 0.4430(5) -0.4255(4) 0.5016(3) 0.0222(7) Uani 1 1 d . . .
H3A H 0.4426 -0.3768 0.5617 0.027 Uiso 1 1 calc R U .
H3B H 0.4900 -0.3464 0.4525 0.027 Uiso 1 1 calc R U .

loop_
_atom_site_aniso_label
_atom_site_aniso_U_11
_atom_site_aniso_U_22
_atom_site_aniso_U_33
_atom_site_aniso_U_23
_atom_site_aniso_U_13
_atom_site_aniso_U_12
C7 0.0196(16) 0.0152(15) 0.0110(15) -0.0017(12) 0.0009(12) -0.0023(13)
N3 0.0136(13) 0.0125(13) 0.0091(12) -0.0025(10) -0.0009(10) 0.0017(10)
N4 0.0127(13) 0.0117(12) 0.0102(12) -0.0004(10) -0.0012(10) 0.0003(10)
C12 0.0170(16) 0.0150(15) 0.0135(15) -0.0016(12) -0.0022(12) 0.0019(13)
N2 0.0125(13) 0.0128(13) 0.0117(13) -0.0003(10) -0.0011(10) -0.0006(10)
C19 0.0191(16) 0.0161(15) 0.0113(15) -0.0046(12) -0.0034(12) 0.0014(13)
C6 0.0210(17) 0.0141(16) 0.0177(16) -0.0020(12) -0.0013(13) -0.0033(13)
C5 0.0233(17) 0.0131(15) 0.0149(16) -0.0065(12) -0.0037(13) -0.0011(13)
C4 0.0171(16) 0.0172(16) 0.0128(15) -0.0060(12) -0.0009(12) -0.0013(13)
N6 0.0169(14) 0.0135(13) 0.0119(13) -0.0020(10) 0.0002(10) -0.0029(11)
C8 0.0142(15) 0.0124(14) 0.0095(14) -0.0006(11) -0.0029(11) 0.0012(12)
C9 0.0122(14) 0.0110(14) 0.0102(14) 0.0004(11) -0.0023(11) 0.0026(12)
C10 0.0120(14) 0.0128(14) 0.0097(14) 0.0002(11) -0.0016(11) 0.0021(12)
C11 0.0112(14) 0.0125(14) 0.0108(14) 0.0011(11) -0.0002(11) 0.0010(12)
N5 0.0181(14) 0.0141(13) 0.0116(13) 0.0010(10) -0.0004(10) -0.0001(11)
C15 0.0199(17) 0.0183(16) 0.0143(16) 0.0009(13) 0.0040(13) 0.0010(14)
C14 0.0187(17) 0.0194(17) 0.0202(17) 0.0047(13) 0.0023(13) -0.0021(14)
C13 0.0191(17) 0.0139(16) 0.0215(17) -0.0008(13) -0.0033(13) -0.0045(13)
C16 0.0110(14) 0.0125(14) 0.0106(14) -0.0017(11) -0.0029(11) 0.0018(12)
C21 0.0171(16) 0.0157(15) 0.0126(15) 0.0003(12) 0.0028(12) -0.0024(13)
N1 0.0139(13) 0.0122(13) 0.0130(13) 0.0009(10) -0.0009(10) -0.0003(10)
C17 0.0143(15) 0.0114(14) 0.0103(14) 0.0005(11) 0.0006(11) 0.0013(12)
C18 0.0157(15) 0.0140(15) 0.0131(15) -0.0010(12) 0.0005(12) 0.0015(12)
C20 0.0206(17) 0.0186(16) 0.0106(15) -0.0023(12) 0.0014(12) 0.0027(14)
U1 0.01204(9) 0.01403(9) 0.00760(8) -0.00134(6) -0.00017(6) 0.00087(6)
O1 0.0159(12) 0.0188(12) 0.0163(12) -0.0024(9) -0.0026(9) -0.0014(10)
O2 0.0222(12) 0.0158(11) 0.0074(10) -0.0006(8) -0.0002(9) 0.0004(10)
O3 0.0234(13) 0.0185(12) 0.0102(11) -0.0009(9) -0.0002(9) 0.0024(10)
O4 0.0259(13) 0.0188(12) 0.0124(11) -0.0004(9) 0.0004(10) 0.0093(10)
C1 0.0146(15) 0.0154(15) 0.0143(15) -0.0023(12) -0.0002(12) -0.0004(13)
C2 0.0232(18) 0.0159(16) 0.0191(17) -0.0024(13) -0.0040(14) 0.0031(14)
C3 0.0236(19) 0.0205(18) 0.0232(18) -0.0042(14) -0.0046(14) 0.0041(15)

loop_
_atom_type_symbol
_atom_type_description
_atom_type_scat_dispersion_real
_atom_type_scat_dispersion_imag
_atom_type_scat_source
C C 0.0033 0.0016 'International Tables Vol C Tables 4.2.6.8 and 6.1.1.4'
N N 0.0061 0.0033 'International Tables Vol C Tables 4.2.6.8 and 6.1.1.4'
O O 0.0106 0.0060 'International Tables Vol C Tables 4.2.6.8 and 6.1.1.4'
U U -9.6767 9.6646 'International Tables Vol C Tables 4.2.6.8 and 6.1.1.4'
H H 0.0000 0.0000 'International Tables Vol C Tables 4.2.6.8 and 6.1.1.4'

loop_
_geom_angle_atom_site_label_1
_geom_angle_atom_site_label_2
_geom_angle_atom_site_label_3
_geom_angle
_geom_angle_site_symmetry_1
_geom_angle_site_symmetry_3
C8 C7 C6 118.5(3) . .
C8 C7 H7 120.7 . .
C6 C7 H7 120.7 . .
C9 N3 C16 114.4(3) . .
C10 N4 C9 114.8(3) . .
C13 C12 C11 119.0(3) . .
C13 C12 H12 120.5 . .
C11 C12 H12 120.5 . .
C10 N2 C16 114.7(3) . .
C18 C19 C20 118.5(3) . .
C18 C19 H19 120.8 . .
C20 C19 H19 120.8 . .
C5 C6 C7 118.7(3) . .
C5 C6 H6 120.6 . .
C7 C6 H6 120.6 . .
C6 C5 C4 118.9(3) . .
C6 C5 H5 120.5 . .
C4 C5 H5 120.5 . .
N6 C4 C5 123.2(3) . .
N6 C4 H4 118.4 . .
C5 C4 H4 118.4 . .
C4 N6 C8 117.6(3) . .
N6 C8 C7 123.0(3) . .
N6 C8 C9 115.9(3) . .
C7 C8 C9 121.0(3) . .
N4 C9 N3 125.7(3) . .
N4 C9 C8 116.1(3) . .
N3 C9 C8 118.1(3) . .
N4 C10 N2 125.4(3) . .
N4 C10 C11 116.2(3) . .
N2 C10 C11 118.4(3) . .
N5 C11 C12 122.6(3) . .
N5 C11 C10 116.1(3) . .
C12 C11 C10 121.3(3) . .
C15 N5 C11 117.8(3) . .
N5 C15 C14 122.9(3) . .
N5 C15 H15 118.5 . .
C14 C15 H15 118.5 . .
C13 C14 C15 118.9(3) . .
C13 C14 H14 120.6 . .
C15 C14 H14 120.6 . .
C14 C13 C12 118.8(3) . .
C14 C13 H13 120.6 . .
C12 C13 H13 120.6 . .
N3 C16 N2 125.0(3) . .
N3 C16 C17 118.2(3) . .
N2 C16 C17 116.7(3) . .
N1 C21 C20 124.5(3) . .
N1 C21 H21 117.8 . .
C20 C21 H21 117.8 . .
C21 N1 C17 116.4(3) . .
N1 C17 C18 123.0(3) . .
N1 C17 C16 117.2(3) . .
C18 C17 C16 119.7(3) . .
C19 C18 C17 119.2(3) . .
C19 C18 H18 120.4 . .
C17 C18 H18 120.4 . .
C19 C20 C21 118.4(3) . .
C19 C20 H20 120.8 . .
C21 C20 H20 120.8 . .
O1 U1 O1 180.0 2_556 .
O1 U1 O2 88.40(10) 2_556 .
O1 U1 O2 91.60(10) . .
O1 U1 O2 91.60(10) 2_556 2_556
O1 U1 O2 88.40(10) . 2_556
O2 U1 O2 180.0 . 2_556
O1 U1 O3 88.51(10) 2_556 .
O1 U1 O3 91.49(10) . .
O2 U1 O3 115.80(8) . .
O2 U1 O3 64.20(8) 2_556 .
O1 U1 O3 91.49(10) 2_556 2_556
O1 U1 O3 88.51(10) . 2_556
O2 U1 O3 64.20(8) . 2_556
O2 U1 O3 115.80(8) 2_556 2_556
O3 U1 O3 180.0 . 2_556
O1 U1 O4 90.02(10) 2_556 .
O1 U1 O4 89.98(10) . .
O2 U1 O4 64.33(8) . .
O2 U1 O4 115.67(8) 2_556 .
O3 U1 O4 51.56(8) . .
O3 U1 O4 128.44(8) 2_556 .
O1 U1 O4 89.98(10) 2_556 2_556
O1 U1 O4 90.02(10) . 2_556
O2 U1 O4 115.67(8) . 2_556
O2 U1 O4 64.33(8) 2_556 2_556
O3 U1 O4 128.44(8) . 2_556
O3 U1 O4 51.56(8) 2_556 2_556
O4 U1 O4 180.0 . 2_556
O1 U1 C1 90.85(10) 2_556 .
O1 U1 C1 89.15(10) . .
O2 U1 C1 90.15(9) . .
O2 U1 C1 89.85(9) 2_556 .
O3 U1 C1 25.84(9) . .
O3 U1 C1 154.16(9) 2_556 .
O4 U1 C1 25.82(9) . .
O4 U1 C1 154.18(9) 2_556 .
O1 U1 C1 89.15(10) 2_556 2_556
O1 U1 C1 90.85(10) . 2_556
O2 U1 C1 89.86(9) . 2_556
O2 U1 C1 90.14(9) 2_556 2_556
O3 U1 C1 154.16(9) . 2_556
O3 U1 C1 25.84(9) 2_556 2_556
O4 U1 C1 154.18(9) . 2_556
O4 U1 C1 25.82(9) 2_556 2_556
C1 U1 C1 180.00(12) . 2_556
C1 O3 U1 94.6(2) . .
C1 O4 U1 93.9(2) . .
O4 C1 O3 119.5(3) . .
O4 C1 C2 121.0(3) . .
O3 C1 C2 119.4(3) . .
O4 C1 U1 60.33(17) . .
O3 C1 U1 59.57(17) . .
C2 C1 U1 171.2(2) . .
C1 C2 C3 110.1(3) . .
C1 C2 H2A 109.6 . .
C3 C2 H2A 109.6 . .
C1 C2 H2B 109.6 . .
C3 C2 H2B 109.6 . .
H2A C2 H2B 108.1 . .
C2 C3 C3 112.2(4) . 2_646
C2 C3 H3A 109.2 . .
C3 C3 H3A 109.2 2_646 .
C2 C3 H3B 109.2 . .
C3 C3 H3B 109.2 2_646 .
H3A C3 H3B 107.9 . .

loop_
_geom_bond_atom_site_label_1
_geom_bond_atom_site_label_2
_geom_bond_distance
_geom_bond_site_symmetry_2
C7 C8 1.391(5) .
C7 C6 1.393(5) .
C7 H7 0.9500 .
N3 C9 1.334(4) .
N3 C16 1.341(4) .
N4 C10 1.330(4) .
N4 C9 1.333(4) .
C12 C13 1.383(5) .
C12 C11 1.387(4) .
C12 H12 0.9500 .
N2 C10 1.335(4) .
N2 C16 1.342(4) .
C19 C18 1.382(5) .
C19 C20 1.383(5) .
C19 H19 0.9500 .
C6 C5 1.379(5) .
C6 H6 0.9500 .
C5 C4 1.390(5) .
C5 H5 0.9500 .
C4 N6 1.336(4) .
C4 H4 0.9500 .
N6 C8 1.344(4) .
C8 C9 1.485(4) .
C10 C11 1.487(4) .
C11 N5 1.345(4) .
N5 C15 1.336(4) .
C15 C14 1.389(5) .
C15 H15 0.9500 .
C14 C13 1.378(5) .
C14 H14 0.9500 .
C13 H13 0.9500 .
C16 C17 1.480(4) .
C21 N1 1.332(4) .
C21 C20 1.386(5) .
C21 H21 0.9500 .
N1 C17 1.353(4) .
C17 C18 1.388(5) .
C18 H18 0.9500 .
C20 H20 0.9500 .
U1 O1 1.763(2) 2_556
U1 O1 1.763(2) .
U1 O2 2.419(2) .
U1 O2 2.419(2) 2_556
U1 O3 2.500(2) .
U1 O3 2.500(2) 2_556
U1 O4 2.517(2) .
U1 O4 2.517(2) 2_556
U1 C1 2.890(3) .
U1 C1 2.890(3) 2_556
O3 C1 1.264(4) .
O4 C1 1.261(4) .
C1 C2 1.510(5) .
C2 C3 1.520(5) .
C2 H2A 0.9900 .
C2 H2B 0.9900 .
C3 C3 1.534(7) 2_646
C3 H3A 0.9900 .
C3 H3B 0.9900 .

loop_
_geom_torsion_atom_site_label_1
_geom_torsion_atom_site_label_2
_geom_torsion_atom_site_label_3
_geom_torsion_atom_site_label_4
_geom_torsion
_geom_torsion_site_symmetry_4
C8 C7 C6 C5 -0.4(5) .
C7 C6 C5 C4 0.3(5) .
C6 C5 C4 N6 0.3(6) .
C5 C4 N6 C8 -0.7(5) .
C4 N6 C8 C7 0.7(5) .
C4 N6 C8 C9 -177.1(3) .
C6 C7 C8 N6 -0.1(5) .
C6 C7 C8 C9 177.5(3) .
C10 N4 C9 N3 0.9(5) .
C10 N4 C9 C8 178.7(3) .
C16 N3 C9 N4 1.5(5) .
C16 N3 C9 C8 -176.3(3) .
N6 C8 C9 N4 -3.3(4) .
C7 C8 C9 N4 178.8(3) .
N6 C8 C9 N3 174.6(3) .
C7 C8 C9 N3 -3.2(5) .
C9 N4 C10 N2 -2.3(5) .
C9 N4 C10 C11 -179.4(3) .
C16 N2 C10 N4 1.0(5) .
C16 N2 C10 C11 178.1(3) .
C13 C12 C11 N5 1.1(5) .
C13 C12 C11 C10 -176.5(3) .
N4 C10 C11 N5 -9.6(4) .
N2 C10 C11 N5 173.0(3) .
N4 C10 C11 C12 168.1(3) .
N2 C10 C11 C12 -9.3(5) .
C12 C11 N5 C15 -1.1(5) .
C10 C11 N5 C15 176.5(3) .
C11 N5 C15 C14 0.1(5) .
N5 C15 C14 C13 1.0(6) .
C15 C14 C13 C12 -1.1(5) .
C11 C12 C13 C14 0.1(5) .
C9 N3 C16 N2 -2.9(5) .
C9 N3 C16 C17 173.5(3) .
C10 N2 C16 N3 1.8(5) .
C10 N2 C16 C17 -174.6(3) .
C20 C21 N1 C17 2.3(5) .
C21 N1 C17 C18 -1.7(5) .
C21 N1 C17 C16 -179.2(3) .
N3 C16 C17 N1 23.3(4) .
N2 C16 C17 N1 -160.1(3) .
N3 C16 C17 C18 -154.3(3) .
N2 C16 C17 C18 22.3(4) .
C20 C19 C18 C17 2.3(5) .
N1 C17 C18 C19 -0.6(5) .
C16 C17 C18 C19 176.9(3) .
C18 C19 C20 C21 -1.8(5) .
N1 C21 C20 C19 -0.6(5) .
U1 O4 C1 O3 6.8(3) .
U1 O4 C1 C2 -170.0(3) .
U1 O3 C1 O4 -6.9(3) .
U1 O3 C1 C2 170.0(3) .
O4 C1 C2 C3 93.0(4) .
O3 C1 C2 C3 -83.8(4) .
C1 C2 C3 C3 -178.9(4) 2_646
